data_2204923
loop_
_publ_author_name
'Zhang, Hui'
'Fang, Liang'

_publ_section_title
;
 Dichlorotetrapyridinenickel(II) 0.76-hydrate
;
_journal_issue 1
_journal_name_full 'Acta Crystallographica Section E'
_journal_page_first m180
_journal_page_last m182
_journal_paper_doi 10.1107/S1600536804033586
_journal_volume 61
_journal_year 2005
_chemical_formula_iupac '[Ni Cl2 (C5 H5 N)4] , 0.76H2 O'
_chemical_formula_moiety 'C20 H20 Cl2 N4 Ni , 0.76H2 O'
_chemical_formula_sum 'C20 H21.52 Cl2 N4 Ni O0.76'
_chemical_formula_weight 459.68
_chemical_name_systematic
;
Dichlorotetrapyridinenickel(II) 0.76-hydrate
;
_space_group_IT_number 142
_symmetry_cell_setting tetragonal
_symmetry_space_group_name_Hall '-I 4bd 2c'
_symmetry_space_group_name_H-M 'I 41/a c d :2'
_atom_sites_solution_hydrogens geom
_atom_sites_solution_primary direct
_atom_sites_solution_secondary difmap
_cell_angle_alpha 90.00
_cell_angle_beta 90.00
_cell_angle_gamma 90.00
_cell_formula_units_Z 8
_cell_length_a 15.815(6)
_cell_length_b 15.815(6)
_cell_length_c 16.773(9)
_cell_measurement_reflns_used 26814
_cell_measurement_temperature 110(2)
_cell_measurement_theta_max 28.43
_cell_measurement_theta_min 2.58
_cell_volume 4195(3)
_computing_cell_refinement 'SAINT (Bruker, 1998)'
_computing_data_collection 'SMART (Bruker, 1998)'
_computing_data_reduction SAINT
_computing_molecular_graphics 'PLATON (Spek, 2003) and ATOMS (Dowty, 2002)'
_computing_publication_material SHELXTL
_computing_structure_refinement SHELXTL
_computing_structure_solution 'SHELXTL (Sheldrick, 1997)'
_diffrn_ambient_temperature 110(2)
_diffrn_measured_fraction_theta_full 0.995
_diffrn_measured_fraction_theta_max 0.995
_diffrn_measurement_device_type 'Bruker APEX CCD area-detector'
_diffrn_measurement_method \w
_diffrn_radiation_monochromator graphite
_diffrn_radiation_source 'fine-focus sealed tube'
_diffrn_radiation_type MoK\a
_diffrn_radiation_wavelength 0.71073
_diffrn_reflns_av_R_equivalents 0.0872
_diffrn_reflns_av_sigmaI/netI 0.0419
_diffrn_reflns_limit_h_max 21
_diffrn_reflns_limit_h_min -21
_diffrn_reflns_limit_k_max 21
_diffrn_reflns_limit_k_min -21
_diffrn_reflns_limit_l_max 22
_diffrn_reflns_limit_l_min -22
_diffrn_reflns_number 26814
_diffrn_reflns_theta_full 28.43
_diffrn_reflns_theta_max 28.43
_diffrn_reflns_theta_min 2.58
_diffrn_standards_decay_% 0
_diffrn_standards_number 0
_exptl_absorpt_coefficient_mu 1.196
_exptl_absorpt_correction_T_max 0.857
_exptl_absorpt_correction_T_min 0.801
_exptl_absorpt_correction_type multi-scan
_exptl_absorpt_process_details '(SADABS; Sheldrick, 1996)'
_exptl_crystal_colour blue
_exptl_crystal_density_diffrn 1.456
_exptl_crystal_density_meas ?
_exptl_crystal_density_method .
_exptl_crystal_description prism
_exptl_crystal_F_000 1900.8
_exptl_crystal_size_max 0.21
_exptl_crystal_size_mid 0.15
_exptl_crystal_size_min 0.13
_refine_diff_density_max 0.189
_refine_diff_density_min -0.251
_refine_ls_extinction_method none
_refine_ls_goodness_of_fit_ref 0.831
_refine_ls_hydrogen_treatment mixed
_refine_ls_matrix_type full
_refine_ls_number_parameters 72
_refine_ls_number_reflns 1324
_refine_ls_number_restraints 0
_refine_ls_restrained_S_all 0.831
_refine_ls_R_factor_all 0.0383
_refine_ls_R_factor_gt 0.0220
_refine_ls_shift/su_max 0.000
_refine_ls_shift/su_mean 0.000
_refine_ls_structure_factor_coef Fsqd
_refine_ls_weighting_details 'calc w = 1/[\s^2^(Fo^2^)+(0.0235P)^2^] where P=(Fo^2^+2Fc^2^)/3'
_refine_ls_weighting_scheme calc
_refine_ls_wR_factor_gt 0.0470
_refine_ls_wR_factor_ref 0.0485
_reflns_number_gt 860
_reflns_number_total 1324
_reflns_threshold_expression I>2\s(I)
_cod_data_source_file lh6331.cif
_cod_data_source_block I
_cod_original_sg_symbol_H-M 'I 41/a c d'
_cod_original_formula_sum 'C20 H21.52 Cl2 N4 Ni O0.76 '
_cod_database_code 2204923
_cod_database_fobs_code 2204923

loop_
_symmetry_equiv_pos_as_xyz
'x, y, z'
'-x+1/2, -y, z+1/2'
'-y+1/4, x+3/4, z+1/4'
'y+1/4, -x+1/4, z+3/4'
'-x+1/2, y, -z'
'x, -y, -z+1/2'
'y+1/4, x+3/4, -z+3/4'
'-y+1/4, -x+1/4, -z+1/4'
'x+1/2, y+1/2, z+1/2'
'-x+1, -y+1/2, z+1'
'-y+3/4, x+5/4, z+3/4'
'y+3/4, -x+3/4, z+5/4'
'-x+1, y+1/2, -z+1/2'
'x+1/2, -y+1/2, -z+1'
'y+3/4, x+5/4, -z+5/4'
'-y+3/4, -x+3/4, -z+3/4'
'-x, -y, -z'
'x-1/2, y, -z-1/2'
'y-1/4, -x-3/4, -z-1/4'
'-y-1/4, x-1/4, -z-3/4'
'x-1/2, -y, z'
'-x, y, z-1/2'
'-y-1/4, -x-3/4, z-3/4'
'y-1/4, x-1/4, z-1/4'
'-x+1/2, -y+1/2, -z+1/2'
'x, y+1/2, -z'
'y+1/4, -x-1/4, -z+1/4'
'-y+1/4, x+1/4, -z-1/4'
'x, -y+1/2, z+1/2'
'-x+1/2, y+1/2, z'
'-y+1/4, -x-1/4, z-1/4'
'y+1/4, x+1/4, z+1/4'

loop_
_atom_site_label
_atom_site_fract_x
_atom_site_fract_y
_atom_site_fract_z
_atom_site_U_iso_or_equiv
_atom_site_adp_type
_atom_site_calc_flag
_atom_site_refinement_flags
_atom_site_occupancy
_atom_site_type_symbol
Ni1 0.5000 0.2500 0.8750 0.01753(9) Uani d S 1 Ni
Cl1 0.39171(2) 0.35829(2) 0.8750 0.02491(12) Uani d S 1 Cl
O1 0.2500 0.1001(3) 0.5000 0.0339(11) Uani d SP 0.38 O
H1 0.280(3) 0.128(3) 0.464(3) 0.076(19) Uiso d P 0.38 H
N1 0.43412(7) 0.18264(7) 0.78621(6) 0.0203(2) Uani d . 1 N
C2 0.47463(10) 0.14468(10) 0.72598(8) 0.0257(4) Uani d . 1 C
H2 0.5345 0.1488 0.7235 0.031 Uiso calc R 1 H
C3 0.43294(11) 0.09986(10) 0.66740(9) 0.0322(4) Uani d . 1 C
H3 0.4637 0.0739 0.6253 0.039 Uiso calc R 1 H
C4 0.34681(11) 0.09319(10) 0.67057(9) 0.0344(4) Uani d . 1 C
H4 0.3169 0.0624 0.6309 0.041 Uiso calc R 1 H
C5 0.30423(10) 0.13175(10) 0.73208(9) 0.0297(4) Uani d . 1 C
H5 0.2444 0.1280 0.7358 0.036 Uiso calc R 1 H
C6 0.34981(9) 0.17583(9) 0.78796(9) 0.0235(3) Uani d . 1 C
H6 0.3200 0.2029 0.8300 0.028 Uiso calc R 1 H

loop_
_atom_site_aniso_label
_atom_site_aniso_U_11
_atom_site_aniso_U_22
_atom_site_aniso_U_33
_atom_site_aniso_U_12
_atom_site_aniso_U_13
_atom_site_aniso_U_23
Ni1 0.01897(12) 0.01897(12) 0.01466(16) -0.00102(16) 0.000 0.000
Cl1 0.02456(17) 0.02456(17) 0.0256(3) 0.0045(2) -0.00158(19) -0.00158(19)
O1 0.037(3) 0.032(3) 0.033(3) 0.000 0.009(2) 0.000
N1 0.0211(7) 0.0215(7) 0.0184(6) -0.0009(5) 0.0003(5) -0.0006(5)
C2 0.0271(8) 0.0281(8) 0.0219(8) -0.0012(7) 0.0050(6) -0.0029(7)
C3 0.0410(10) 0.0316(9) 0.0239(9) -0.0045(8) 0.0044(8) -0.0100(7)
C4 0.0432(11) 0.0355(11) 0.0245(8) -0.0140(7) -0.0062(8) -0.0055(8)
C5 0.0275(9) 0.0334(9) 0.0280(9) -0.0072(8) -0.0043(7) 0.0027(7)
C6 0.0232(8) 0.0258(8) 0.0215(8) -0.0012(7) 0.0019(7) 0.0015(7)

loop_
_atom_type_symbol
_atom_type_description
_atom_type_scat_dispersion_real
_atom_type_scat_dispersion_imag
_atom_type_scat_source
C C 0.0033 0.0016 'International Tables Vol C Tables 4.2.6.8 and 6.1.1.4'
H H 0.0000 0.0000 'International Tables Vol C Tables 4.2.6.8 and 6.1.1.4'
N N 0.0061 0.0033 'International Tables Vol C Tables 4.2.6.8 and 6.1.1.4'
O O 0.0106 0.0060 'International Tables Vol C Tables 4.2.6.8 and 6.1.1.4'
Cl Cl 0.1484 0.1585 'International Tables Vol C Tables 4.2.6.8 and 6.1.1.4'
Ni Ni 0.3393 1.1124 'International Tables Vol C Tables 4.2.6.8 and 6.1.1.4'

loop_
_geom_angle_atom_site_label_1
_geom_angle_atom_site_label_2
_geom_angle_atom_site_label_3
_geom_angle_site_symmetry_1
_geom_angle_site_symmetry_3
_geom_angle
_geom_angle_publ_flag
N1 Ni1 N1 . 16_556 179.10(7) yes
N1 Ni1 N1 . 7_546 89.98(7) yes
N1 Ni1 N1 16_556 7_546 90.03(7) ?
N1 Ni1 N1 . 10_554 90.03(7) yes
N1 Ni1 N1 16_556 10_554 89.98(7) ?
N1 Ni1 N1 7_546 10_554 179.10(7) ?
N1 Ni1 Cl1 . . 90.45(3) yes
N1 Ni1 Cl1 16_556 . 90.45(3) ?
N1 Ni1 Cl1 7_546 . 89.55(3) yes
N1 Ni1 Cl1 10_554 . 89.55(3) ?
N1 Ni1 Cl1 . 10_554 89.55(3) ?
N1 Ni1 Cl1 16_556 10_554 89.55(3) ?
N1 Ni1 Cl1 7_546 10_554 90.45(3) ?
N1 Ni1 Cl1 10_554 10_554 90.45(3) ?
Cl1 Ni1 Cl1 . 10_554 180.0 yes
C6 N1 C2 . . 117.23(12) ?
C6 N1 Ni1 . . 121.20(9) ?
C2 N1 Ni1 . . 121.58(10) ?
N1 C2 C3 . . 122.64(15) ?
N1 C2 H2 . . 118.7 ?
C3 C2 H2 . . 118.7 ?
C4 C3 C2 . . 119.22(15) ?
C4 C3 H3 . . 120.4 ?
C2 C3 H3 . . 120.4 ?
C3 C4 C5 . . 118.87(14) ?
C3 C4 H4 . . 120.6 ?
C5 C4 H4 . . 120.6 ?
C6 C5 C4 . . 118.73(14) ?
C6 C5 H5 . . 120.6 ?
C4 C5 H5 . . 120.6 ?
N1 C6 C5 . . 123.31(14) ?
N1 C6 H6 . . 118.3 ?
C5 C6 H6 . . 118.3 ?

loop_
_geom_bond_atom_site_label_1
_geom_bond_atom_site_label_2
_geom_bond_site_symmetry_2
_geom_bond_distance
_geom_bond_publ_flag
Ni1 N1 . 2.1067(13) yes
Ni1 N1 16_556 2.1067(13) ?
Ni1 N1 7_546 2.1067(13) ?
Ni1 N1 10_554 2.1067(13) ?
Ni1 Cl1 . 2.4219(10) yes
Ni1 Cl1 10_554 2.4219(10) ?
O1 H1 . 0.89(5) yes
N1 C6 . 1.3380(18) ?
N1 C2 . 1.3384(18) ?
C2 C3 . 1.379(2) ?
C2 H2 . 0.9500 ?
C3 C4 . 1.367(2) ?
C3 H3 . 0.9500 ?
C4 C5 . 1.375(2) ?
C4 H4 . 0.9500 ?
C5 C6 . 1.373(2) ?
C5 H5 . 0.9500 ?
C6 H6 . 0.9500 ?

loop_
_geom_hbond_atom_site_label_D
_geom_hbond_atom_site_label_H
_geom_hbond_atom_site_label_A
_geom_hbond_site_symmetry_A
_geom_hbond_distance_DH
_geom_hbond_distance_HA
_geom_hbond_distance_DA
_geom_hbond_angle_DHA
_geom_hbond_publ_flag
O1 H1 Cl1 20_657 0.89(5) 2.32(5) 3.1388(14) 153(4) yes

loop_
_geom_torsion_atom_site_label_1
_geom_torsion_atom_site_label_2
_geom_torsion_atom_site_label_3
_geom_torsion_atom_site_label_4
_geom_torsion_site_symmetry_1
_geom_torsion
N1 Ni1 N1 C6 10_554 -129.91(13)
Cl1 Ni1 N1 C6 . -40.36(11)
Cl1 Ni1 N1 C6 10_554 139.64(11)
N1 Ni1 N1 C2 7_546 -130.56(13)
N1 Ni1 N1 C2 10_554 50.34(10)
Cl1 Ni1 N1 C2 . 139.89(11)
Cl1 Ni1 N1 C2 10_554 -40.11(11)
C6 N1 C2 C3 . -0.1(2)
Ni1 N1 C2 C3 . 179.65(12)
N1 C2 C3 C4 . -0.3(3)
C2 C3 C4 C5 . 0.2(3)
C3 C4 C5 C6 . 0.2(2)
C2 N1 C6 C5 . 0.6(2)
Ni1 N1 C6 C5 . -179.14(11)
C4 C5 C6 N1 . -0.7(2)
